data_2234340
loop_
_publ_author_name
'Li, Long'
'Ding, Yu-Qiu'
'Diao, Kai-Sheng'

_publ_section_title
;
 Bis{\m-2-[3-carboxylatomethyl-4-(phenylsulfanyl)phenyl]propanoato-\k^4^<i>O</i>,<i>O</i>':<i>O</i>'',<i>O</i>'''}bis[(2,2'-bipyridine-\k^2^<i>N</i>,<i>N</i>')cadmium]
;
_journal_coeditor_code MW2060
_journal_issue 4
_journal_name_full 'Acta Crystallographica Section E'
_journal_page_first m511
_journal_paper_doi 10.1107/S1600536812013049
_journal_volume 68
_journal_year 2012
_chemical_formula_iupac '[Cd2 (C17 H14 O4 S)2 (C10 H8 N2)2]'
_chemical_formula_moiety 'C54 H44 Cd2 N4 O8 S2'
_chemical_formula_sum 'C54 H44 Cd2 N4 O8 S2'
_chemical_formula_weight 1165.85
_chemical_name_systematic
;
Bis{\m-2-[3-carboxylatomethyl-4-(phenylsulfanyl)phenyl]propanoato-
\k^4^<i>O</i>,<i>O</i>':<i>O</i>'',<i>O</i>'''}bis[(2,2'-bipyridine-
\k^2^<i>N</i>,<i>N</i>')cadmium]
;
_space_group_IT_number 14
_symmetry_cell_setting monoclinic
_symmetry_space_group_name_Hall '-P 2ybc'
_symmetry_space_group_name_H-M 'P 1 21/c 1'
_atom_sites_solution_hydrogens geom
_atom_sites_solution_primary direct
_atom_sites_solution_secondary difmap
_audit_creation_method SHELXL-97
_cell_angle_alpha 90.00
_cell_angle_beta 92.540(3)
_cell_angle_gamma 90.00
_cell_formula_units_Z 2
_cell_length_a 13.567(3)
_cell_length_b 11.572(3)
_cell_length_c 15.595(4)
_cell_measurement_reflns_used 6794
_cell_measurement_temperature 296(2)
_cell_measurement_theta_max 27.83
_cell_measurement_theta_min 2.31
_cell_volume 2446.0(10)
_computing_cell_refinement '<i>SAINT</i> (Bruker, 2009)'
_computing_data_collection '<i>APEX2</i> (Bruker, 2009)'
_computing_data_reduction '<i>SAINT</i> (Bruker, 2009)'
_computing_molecular_graphics '<i>SHELXTL</i> (Sheldrick, 2008)'
_computing_publication_material '<i>SHELXTL</i> (Sheldrick, 2008)'
_computing_structure_refinement '<i>SHELXL97</i> (Sheldrick, 2008)'
_computing_structure_solution '<i>SHELXS97</i> (Sheldrick, 2008)'
_diffrn_ambient_temperature 296(2)
_diffrn_measured_fraction_theta_full 0.999
_diffrn_measured_fraction_theta_max 0.947
_diffrn_measurement_device_type 'Bruker SMART BREEZE CCD area-detector'
_diffrn_measurement_method 'phi and omega scans'
_diffrn_radiation_monochromator graphite
_diffrn_radiation_source 'fine-focus sealed tube'
_diffrn_radiation_type MoK\a
_diffrn_radiation_wavelength 0.71073
_diffrn_reflns_av_R_equivalents 0.0416
_diffrn_reflns_av_sigmaI/netI 0.0534
_diffrn_reflns_limit_h_max 18
_diffrn_reflns_limit_h_min -17
_diffrn_reflns_limit_k_max 15
_diffrn_reflns_limit_k_min -9
_diffrn_reflns_limit_l_max 20
_diffrn_reflns_limit_l_min -20
_diffrn_reflns_number 14971
_diffrn_reflns_theta_full 27.00
_diffrn_reflns_theta_max 28.22
_diffrn_reflns_theta_min 1.50
_exptl_absorpt_coefficient_mu 1.015
_exptl_absorpt_correction_T_max 0.7372
_exptl_absorpt_correction_T_min 0.7178
_exptl_absorpt_correction_type multi-scan
_exptl_absorpt_process_details '(SADABS; Sheldrick, 1996)'
_exptl_crystal_colour colorless
_exptl_crystal_density_diffrn 1.583
_exptl_crystal_density_method 'not measured'
_exptl_crystal_description block
_exptl_crystal_F_000 1176
_exptl_crystal_size_max 0.35
_exptl_crystal_size_mid 0.34
_exptl_crystal_size_min 0.32
_refine_diff_density_max 0.594
_refine_diff_density_min -0.672
_refine_ls_extinction_method none
_refine_ls_goodness_of_fit_ref 1.044
_refine_ls_hydrogen_treatment constr
_refine_ls_matrix_type full
_refine_ls_number_parameters 329
_refine_ls_number_reflns 5706
_refine_ls_number_restraints 3
_refine_ls_restrained_S_all 1.046
_refine_ls_R_factor_all 0.0551
_refine_ls_R_factor_gt 0.0363
_refine_ls_shift/su_max 0.002
_refine_ls_shift/su_mean 0.000
_refine_ls_structure_factor_coef Fsqd
_refine_ls_weighting_details 'calc w=1/[\s^2^(Fo^2^)+(0.0222P)^2^+1.2239P] where P=(Fo^2^+2Fc^2^)/3'
_refine_ls_weighting_scheme calc
_refine_ls_wR_factor_gt 0.0826
_refine_ls_wR_factor_ref 0.0897
_reflns_number_gt 4170
_reflns_number_total 5706
_reflns_threshold_expression I>2sigma(I)
_cod_data_source_file mw2060.cif
_cod_data_source_block I
_cod_original_cell_volume 2446.2(10)
_cod_original_sg_symbol_Hall '-P 2ybc '
_cod_original_sg_symbol_H-M 'P 21/c'
_cod_database_code 2234340
_cod_database_fobs_code 2234340

loop_
_symmetry_equiv_pos_as_xyz
'x, y, z'
'-x, y+1/2, -z+1/2'
'-x, -y, -z'
'x, -y-1/2, z-1/2'

loop_
_atom_site_type_symbol
_atom_site_label
_atom_site_fract_x
_atom_site_fract_y
_atom_site_fract_z
_atom_site_U_iso_or_equiv
_atom_site_adp_type
_atom_site_calc_flag
_atom_site_refinement_flags
_atom_site_occupancy
_atom_site_symmetry_multiplicity
_atom_site_disorder_group
Cd Cd1 -0.076611(16) 0.93279(2) 0.764046(13) 0.04782(9) Uani d . 1 1 .
S S1 0.27579(6) 0.85650(8) 0.73380(5) 0.0515(2) Uani d . 1 1 .
N N1 -0.00382(18) 0.8216(2) 0.87232(14) 0.0398(6) Uani d . 1 1 .
N N2 -0.14700(19) 0.9786(3) 0.89259(15) 0.0453(6) Uani d . 1 1 .
O O1 -0.17570(19) 0.8271(2) 0.67240(15) 0.0656(7) Uani d . 1 1 .
O O2 -0.22891(18) 1.0016(3) 0.69612(15) 0.0637(7) Uani d . 1 1 .
O O3 0.06431(16) 0.9391(2) 0.68258(14) 0.0507(6) Uani d . 1 1 .
O O4 0.03442(16) 1.0841(2) 0.76726(15) 0.0525(6) Uani d . 1 1 .
C C1 0.0686(2) 0.7475(3) 0.8589(2) 0.0514(8) Uani d . 1 1 .
H H1 0.0923 0.7415 0.8040 0.062 Uiso calc R 1 1 .
C C2 0.1096(3) 0.6798(3) 0.9225(3) 0.0648(10) Uani d . 1 1 .
H H2 0.1604 0.6288 0.9113 0.078 Uiso calc R 1 1 .
C C3 0.0746(3) 0.6885(4) 1.0030(3) 0.0728(12) Uani d . 1 1 .
H H3 0.1007 0.6422 1.0472 0.087 Uiso calc R 1 1 .
C C4 0.0007(3) 0.7660(3) 1.0185(2) 0.0603(10) Uani d . 1 1 .
H H4 -0.0235 0.7731 1.0731 0.072 Uiso calc R 1 1 .
C C5 -0.0371(2) 0.8332(3) 0.95146(17) 0.0397(7) Uani d . 1 1 .
C C6 -0.1152(2) 0.9199(3) 0.96275(17) 0.0403(7) Uani d . 1 1 .
C C7 -0.1544(3) 0.9423(3) 1.0416(2) 0.0593(10) Uani d . 1 1 .
H H7 -0.1325 0.9013 1.0900 0.071 Uiso calc R 1 1 .
C C8 -0.2256(3) 1.0254(4) 1.0475(2) 0.0762(12) Uani d . 1 1 .
H H8 -0.2527 1.0412 1.1000 0.091 Uiso calc R 1 1 .
C C9 -0.2563(3) 1.0845(4) 0.9761(3) 0.0728(11) Uani d . 1 1 .
H H9 -0.3044 1.1414 0.9790 0.087 Uiso calc R 1 1 .
C C10 -0.2157(3) 1.0593(3) 0.9002(3) 0.0611(9) Uani d . 1 1 .
H H10 -0.2369 1.1003 0.8515 0.073 Uiso calc R 1 1 .
C C11 -0.2382(2) 0.9068(4) 0.66121(19) 0.0512(9) Uani d . 1 1 .
C C12 0.0872(2) 1.0346(3) 0.71384(18) 0.0399(7) Uani d . 1 1 .
C C13 0.1804(2) 1.0957(3) 0.6894(2) 0.0527(8) Uani d . 1 1 .
H H13A 0.1622 1.1721 0.6684 0.063 Uiso calc R 1 1 .
H H13B 0.2218 1.1062 0.7411 0.063 Uiso calc R 1 1 .
C C14 0.2415(2) 1.0395(3) 0.62373(19) 0.0390(7) Uani d . 1 1 .
C C15 0.2532(2) 1.0938(3) 0.5439(2) 0.0483(8) Uani d . 1 1 .
H H15 0.2175 1.1608 0.5313 0.058 Uiso calc R 1 1 .
C C16 0.3151(2) 1.0519(3) 0.48389(18) 0.0496(9) Uani d D 1 1 .
C C17 0.3342(3) 1.1070(4) 0.3955(2) 0.0409(10) Uani d PD 0.770(6) 1 1
H H17 0.3875 1.0645 0.3690 0.049 Uiso d PR 0.770(6) 1 1
C C18 0.3637(5) 1.2319(5) 0.4048(4) 0.0575(15) Uani d PD 0.770(6) 1 1
H H18A 0.3749 1.2635 0.3492 0.086 Uiso d PR 0.770(6) 1 1
H H18B 0.3118 1.2742 0.4306 0.086 Uiso d PR 0.770(6) 1 1
H H18C 0.4231 1.2377 0.4404 0.086 Uiso d PR 0.770(6) 1 1
C C17A 0.2979(9) 1.1532(9) 0.4175(6) 0.0409(10) Uani d PD 0.230(6) 1 2
H H17A 0.2655 1.2209 0.4413 0.049 Uiso d PR 0.230(6) 1 2
C C18A 0.3971(12) 1.176(3) 0.3811(13) 0.079(8) Uani d PD 0.230(6) 1 2
H H18D 0.3915 1.2402 0.3425 0.119 Uiso d PR 0.230(6) 1 2
H H18E 0.4437 1.1937 0.4273 0.119 Uiso d PR 0.230(6) 1 2
H H18F 0.4193 1.1091 0.3508 0.119 Uiso d PR 0.230(6) 1 2
C C19 0.3657(2) 0.9531(3) 0.50239(19) 0.0538(9) Uani d . 1 1 .
H H19 0.4095 0.9246 0.4633 0.065 Uiso calc R 1 1 .
C C20 0.3535(2) 0.8944(3) 0.57788(19) 0.0470(7) Uani d . 1 1 .
H H20 0.3869 0.8252 0.5882 0.056 Uiso calc R 1 1 .
C C21 0.2919(2) 0.9377(3) 0.63872(17) 0.0351(6) Uani d . 1 1 .
C C22 0.3985(2) 0.8454(3) 0.77750(18) 0.0465(8) Uani d . 1 1 .
C C23 0.4312(3) 0.7405(3) 0.8089(2) 0.0577(9) Uani d . 1 1 .
H H23 0.3905 0.6758 0.8044 0.069 Uiso calc R 1 1 .
C C24 0.5250(3) 0.7317(5) 0.8472(3) 0.0826(14) Uani d . 1 1 .
H H24 0.5469 0.6608 0.8687 0.099 Uiso calc R 1 1 .
C C25 0.5852(3) 0.8251(5) 0.8536(3) 0.0920(16) Uani d . 1 1 .
H H25 0.6480 0.8182 0.8797 0.110 Uiso calc R 1 1 .
C C26 0.5534(4) 0.9301(4) 0.8216(3) 0.0930(17) Uani d . 1 1 .
H H26 0.5951 0.9939 0.8249 0.112 Uiso calc R 1 1 .
C C27 0.4590(3) 0.9406(4) 0.7844(3) 0.0704(12) Uani d . 1 1 .
H H27 0.4367 1.0120 0.7642 0.084 Uiso calc R 1 1 .

loop_
_atom_site_aniso_label
_atom_site_aniso_U_11
_atom_site_aniso_U_22
_atom_site_aniso_U_33
_atom_site_aniso_U_12
_atom_site_aniso_U_13
_atom_site_aniso_U_23
Cd1 0.04260(13) 0.07524(19) 0.02515(11) -0.00810(12) -0.00395(8) 0.00632(10)
S1 0.0472(4) 0.0652(6) 0.0417(4) -0.0015(4) -0.0019(3) 0.0187(4)
N1 0.0453(14) 0.0434(15) 0.0302(11) -0.0060(12) -0.0031(10) -0.0014(11)
N2 0.0453(14) 0.0576(17) 0.0327(12) -0.0001(13) -0.0010(10) 0.0031(12)
O1 0.0723(17) 0.0725(19) 0.0504(13) -0.0072(15) -0.0146(12) -0.0019(13)
O2 0.0636(16) 0.075(2) 0.0510(14) -0.0048(14) -0.0140(11) 0.0087(14)
O3 0.0473(12) 0.0600(16) 0.0452(12) -0.0121(11) 0.0076(9) -0.0100(11)
O4 0.0461(12) 0.0600(16) 0.0519(13) 0.0043(11) 0.0093(10) -0.0064(11)
C1 0.056(2) 0.050(2) 0.0483(18) -0.0058(16) 0.0004(15) -0.0073(15)
C2 0.062(2) 0.057(2) 0.075(2) 0.0122(19) -0.0037(19) 0.002(2)
C3 0.078(3) 0.076(3) 0.064(2) 0.009(2) -0.010(2) 0.024(2)
C4 0.067(2) 0.079(3) 0.0349(16) -0.001(2) -0.0035(15) 0.0194(17)
C5 0.0426(16) 0.0471(19) 0.0288(13) -0.0122(14) -0.0056(11) 0.0016(12)
C6 0.0414(15) 0.052(2) 0.0269(13) -0.0128(14) -0.0025(11) -0.0012(12)
C7 0.073(2) 0.073(3) 0.0320(15) 0.001(2) 0.0021(15) -0.0047(16)
C8 0.090(3) 0.091(3) 0.048(2) 0.007(3) 0.014(2) -0.025(2)
C9 0.077(3) 0.063(3) 0.078(3) 0.012(2) 0.008(2) -0.015(2)
C10 0.059(2) 0.062(3) 0.061(2) 0.0068(19) 0.0008(17) 0.0065(18)
C11 0.0492(19) 0.074(3) 0.0293(14) -0.0195(18) -0.0064(13) 0.0211(16)
C12 0.0363(15) 0.0480(19) 0.0350(14) 0.0045(13) -0.0029(12) 0.0031(13)
C13 0.0452(18) 0.046(2) 0.067(2) 0.0012(15) 0.0081(15) -0.0095(16)
C14 0.0284(13) 0.0426(18) 0.0454(16) -0.0034(12) -0.0034(11) -0.0021(13)
C15 0.0338(15) 0.049(2) 0.061(2) -0.0029(14) -0.0176(14) 0.0174(16)
C16 0.0398(16) 0.076(3) 0.0318(14) -0.0213(17) -0.0106(12) 0.0094(15)
C17 0.031(2) 0.062(3) 0.0298(18) -0.0041(19) 0.0038(14) 0.0031(18)
C18 0.063(4) 0.063(4) 0.046(3) -0.020(3) -0.003(2) 0.005(3)
C17A 0.031(2) 0.062(3) 0.0298(18) -0.0041(19) 0.0038(14) 0.0031(18)
C18A 0.062(13) 0.13(2) 0.050(12) -0.021(14) -0.007(9) 0.024(13)
C19 0.0526(19) 0.078(3) 0.0308(15) -0.0067(18) 0.0055(13) -0.0073(16)
C20 0.0495(18) 0.050(2) 0.0414(16) 0.0077(15) 0.0030(13) -0.0021(15)
C21 0.0359(14) 0.0401(17) 0.0290(13) 0.0008(13) -0.0033(10) 0.0023(12)
C22 0.0513(18) 0.057(2) 0.0312(14) 0.0008(16) -0.0028(12) 0.0070(14)
C23 0.062(2) 0.056(2) 0.054(2) 0.0041(18) -0.0080(16) 0.0128(17)
C24 0.071(3) 0.102(4) 0.074(3) 0.016(3) -0.010(2) 0.037(3)
C25 0.065(3) 0.130(5) 0.078(3) -0.007(3) -0.027(2) 0.035(3)
C26 0.085(3) 0.105(4) 0.086(3) -0.039(3) -0.037(3) 0.033(3)
C27 0.076(3) 0.066(3) 0.067(2) -0.010(2) -0.022(2) 0.023(2)

loop_
_atom_type_symbol
_atom_type_description
_atom_type_scat_dispersion_real
_atom_type_scat_dispersion_imag
_atom_type_scat_source
C C 0.0033 0.0016 'International Tables Vol C Tables 4.2.6.8 and 6.1.1.4'
H H 0.0000 0.0000 'International Tables Vol C Tables 4.2.6.8 and 6.1.1.4'
N N 0.0061 0.0033 'International Tables Vol C Tables 4.2.6.8 and 6.1.1.4'
O O 0.0106 0.0060 'International Tables Vol C Tables 4.2.6.8 and 6.1.1.4'
S S 0.1246 0.1234 'International Tables Vol C Tables 4.2.6.8 and 6.1.1.4'
Cd Cd -0.8075 1.2024 'International Tables Vol C Tables 4.2.6.8 and 6.1.1.4'

loop_
_geom_angle_atom_site_label_1
_geom_angle_atom_site_label_2
_geom_angle_atom_site_label_3
_geom_angle_site_symmetry_1
_geom_angle_site_symmetry_3
_geom_angle
O1 Cd1 O4 . . 142.02(9)
O1 Cd1 N1 . . 112.41(9)
O4 Cd1 N1 . . 98.58(8)
O1 Cd1 N2 . . 114.29(10)
O4 Cd1 N2 . . 95.81(9)
N1 Cd1 N2 . . 71.01(9)
O1 Cd1 O3 . . 98.61(9)
O4 Cd1 O3 . . 56.01(8)
N1 Cd1 O3 . . 94.65(9)
N2 Cd1 O3 . . 146.99(8)
O1 Cd1 O2 . . 55.34(10)
O4 Cd1 O2 . . 107.72(9)
N1 Cd1 O2 . . 146.53(9)
N2 Cd1 O2 . . 85.80(9)
O3 Cd1 O2 . . 117.05(8)
C22 S1 C21 . . 102.15(14)
C1 N1 C5 . . 119.5(3)
C1 N1 Cd1 . . 122.7(2)
C5 N1 Cd1 . . 117.8(2)
C10 N2 C6 . . 118.9(3)
C10 N2 Cd1 . . 123.7(2)
C6 N2 Cd1 . . 117.3(2)
C11 O1 Cd1 . . 93.9(2)
C11 O2 Cd1 . . 88.2(2)
C12 O3 Cd1 . . 90.61(18)
C12 O4 Cd1 . . 91.7(2)
N1 C1 C2 . . 122.4(3)
N1 C1 H1 . . 118.8
C2 C1 H1 . . 118.8
C1 C2 C3 . . 118.7(4)
C1 C2 H2 . . 120.6
C3 C2 H2 . . 120.6
C2 C3 C4 . . 119.6(3)
C2 C3 H3 . . 120.2
C4 C3 H3 . . 120.2
C3 C4 C5 . . 119.0(3)
C3 C4 H4 . . 120.5
C5 C4 H4 . . 120.5
N1 C5 C4 . . 120.7(3)
N1 C5 C6 . . 116.9(2)
C4 C5 C6 . . 122.5(3)
N2 C6 C7 . . 120.5(3)
N2 C6 C5 . . 116.9(3)
C7 C6 C5 . . 122.6(3)
C8 C7 C6 . . 119.4(3)
C8 C7 H7 . . 120.3
C6 C7 H7 . . 120.3
C9 C8 C7 . . 119.4(4)
C9 C8 H8 . . 120.3
C7 C8 H8 . . 120.3
C8 C9 C10 . . 119.0(4)
C8 C9 H9 . . 120.5
C10 C9 H9 . . 120.5
N2 C10 C9 . . 122.8(4)
N2 C10 H10 . . 118.6
C9 C10 H10 . . 118.6
O2 C11 O1 . . 122.5(3)
O2 C11 C17 . 3_576 114.4(4)
O1 C11 C17 . 3_576 123.1(4)
O2 C11 C17A . 3_576 140.1(5)
O1 C11 C17A . 3_576 95.9(5)
O3 C12 O4 . . 121.6(3)
O3 C12 C13 . . 121.0(3)
O4 C12 C13 . . 117.4(3)
C14 C13 C12 . . 117.7(3)
C14 C13 H13A . . 107.9
C12 C13 H13A . . 107.9
C14 C13 H13B . . 107.9
C12 C13 H13B . . 107.9
H13A C13 H13B . . 107.2
C21 C14 C15 . . 117.2(3)
C21 C14 C13 . . 122.9(3)
C15 C14 C13 . . 119.9(3)
C16 C15 C14 . . 122.7(3)
C16 C15 H15 . . 118.7
C14 C15 H15 . . 118.7
C19 C16 C15 . . 118.2(3)
C19 C16 C17 . . 115.6(3)
C15 C16 C17 . . 126.3(3)
C19 C16 C17A . . 145.6(6)
C15 C16 C17A . . 96.2(6)
C18 C17 C11 . 3_576 111.5(4)
C18 C17 C16 . . 111.3(4)
C11 C17 C16 3_576 . 107.2(3)
C18 C17 H17 . . 109.0
C11 C17 H17 3_576 . 108.9
C16 C17 H17 . . 108.9
C17 C18 H18A . . 109.3
C17 C18 H18B . . 109.5
H18A C18 H18B . . 109.5
C17 C18 H18C . . 109.6
H18A C18 H18C . . 109.5
H18B C18 H18C . . 109.5
C18A C17A C16 . . 105.6(13)
C18A C17A C11 . 3_576 102.5(12)
C16 C17A C11 . 3_576 103.7(6)
C18A C17A H17A . . 115.3
C16 C17A H17A . . 113.8
C11 C17A H17A 3_576 . 114.6
C17A C18A H18E . . 108.9
H18D C18A H18E . . 109.5
C17A C18A H18F . . 110.6
H18D C18A H18F . . 109.5
H18E C18A H18F . . 109.5
C16 C19 C20 . . 121.2(3)
C16 C19 H19 . . 119.4
C20 C19 H19 . . 119.4
C19 C20 C21 . . 120.5(3)
C19 C20 H20 . . 119.8
C21 C20 H20 . . 119.8
C14 C21 C20 . . 120.2(3)
C14 C21 S1 . . 121.0(2)
C20 C21 S1 . . 118.7(2)
C23 C22 C27 . . 119.8(3)
C23 C22 S1 . . 118.9(3)
C27 C22 S1 . . 121.2(3)
C22 C23 C24 . . 119.6(4)
C22 C23 H23 . . 120.2
C24 C23 H23 . . 120.2
C25 C24 C23 . . 120.9(4)
C25 C24 H24 . . 119.6
C23 C24 H24 . . 119.6
C24 C25 C26 . . 119.9(4)
C24 C25 H25 . . 120.1
C26 C25 H25 . . 120.1
C25 C26 C27 . . 119.9(4)
C25 C26 H26 . . 120.1
C27 C26 H26 . . 120.1
C22 C27 C26 . . 120.0(4)
C22 C27 H27 . . 120.0
C26 C27 H27 . . 120.0

loop_
_geom_bond_atom_site_label_1
_geom_bond_atom_site_label_2
_geom_bond_site_symmetry_2
_geom_bond_distance
Cd1 O1 . 2.275(2)
Cd1 O4 . 2.309(2)
Cd1 N1 . 2.310(2)
Cd1 N2 . 2.320(3)
Cd1 O3 . 2.343(2)
Cd1 O2 . 2.415(2)
S1 C22 . 1.776(3)
S1 C21 . 1.777(3)
N1 C1 . 1.328(4)
N1 C5 . 1.340(4)
N2 C10 . 1.329(4)
N2 C6 . 1.342(4)
O1 C11 . 1.260(4)
O2 C11 . 1.228(4)
O3 C12 . 1.242(4)
O4 C12 . 1.260(4)
C1 C2 . 1.364(5)
C1 H1 . 0.9300
C2 C3 . 1.365(5)
C2 H2 . 0.9300
C3 C4 . 1.375(6)
C3 H3 . 0.9300
C4 C5 . 1.384(4)
C4 H4 . 0.9300
C5 C6 . 1.475(4)
C6 C7 . 1.385(4)
C7 C8 . 1.369(6)
C7 H7 . 0.9300
C8 C9 . 1.356(6)
C8 H8 . 0.9300
C9 C10 . 1.359(6)
C9 H9 . 0.9300
C10 H10 . 0.9300
C11 C17 3_576 1.550(4)
C11 C17A 3_576 1.599(9)
C12 C13 . 1.513(4)
C13 C14 . 1.494(4)
C13 H13A . 0.9700
C13 H13B . 0.9700
C14 C21 . 1.377(4)
C14 C15 . 1.411(4)
C15 C16 . 1.373(5)
C15 H15 . 0.9300
C16 C19 . 1.359(5)
C16 C17 . 1.551(5)
C16 C17A . 1.574(9)
C17 C18 . 1.505(6)
C17 C11 3_576 1.550(4)
C17 H17 . 0.9800
C18 H18A . 0.9600
C18 H18B . 0.9600
C18 H18C . 0.9601
C17A C18A . 1.506(10)
C17A C11 3_576 1.599(9)
C17A H17A . 0.9800
C18A H18D . 0.9600
C18A H18E . 0.9600
C18A H18F . 0.9600
C19 C20 . 1.375(5)
C19 H19 . 0.9300
C20 C21 . 1.386(4)
C20 H20 . 0.9300
C22 C23 . 1.375(5)
C22 C27 . 1.376(5)
C23 C24 . 1.385(5)
C23 H23 . 0.9300
C24 C25 . 1.357(7)
C24 H24 . 0.9300
C25 C26 . 1.377(6)
C25 H25 . 0.9300
C26 C27 . 1.387(6)
C26 H26 . 0.9300
C27 H27 . 0.9300

loop_
_geom_torsion_atom_site_label_1
_geom_torsion_atom_site_label_2
_geom_torsion_atom_site_label_3
_geom_torsion_atom_site_label_4
_geom_torsion_site_symmetry_4
_geom_torsion
O1 Cd1 N1 C1 . 72.7(3)
O4 Cd1 N1 C1 . -84.9(2)
N2 Cd1 N1 C1 . -178.1(3)
O3 Cd1 N1 C1 . -28.6(2)
O2 Cd1 N1 C1 . 133.3(2)
O1 Cd1 N1 C5 . -107.1(2)
O4 Cd1 N1 C5 . 95.3(2)
N2 Cd1 N1 C5 . 2.0(2)
O3 Cd1 N1 C5 . 151.6(2)
O2 Cd1 N1 C5 . -46.6(3)
O1 Cd1 N2 C10 . -75.4(3)
O4 Cd1 N2 C10 . 80.8(3)
N1 Cd1 N2 C10 . 177.9(3)
O3 Cd1 N2 C10 . 109.8(3)
O2 Cd1 N2 C10 . -26.6(3)
O1 Cd1 N2 C6 . 105.1(2)
O4 Cd1 N2 C6 . -98.7(2)
N1 Cd1 N2 C6 . -1.6(2)
O3 Cd1 N2 C6 . -69.7(3)
O2 Cd1 N2 C6 . 153.9(2)
O4 Cd1 O1 C11 . -73.7(2)
N1 Cd1 O1 C11 . 144.02(19)
N2 Cd1 O1 C11 . 65.6(2)
O3 Cd1 O1 C11 . -117.3(2)
O2 Cd1 O1 C11 . -0.26(18)
O1 Cd1 O2 C11 . 0.27(18)
O4 Cd1 O2 C11 . 141.99(19)
N1 Cd1 O2 C11 . -77.9(2)
N2 Cd1 O2 C11 . -123.2(2)
O3 Cd1 O2 C11 . 81.7(2)
O1 Cd1 O3 C12 . 149.75(18)
O4 Cd1 O3 C12 . 0.51(16)
N1 Cd1 O3 C12 . -96.72(18)
N2 Cd1 O3 C12 . -35.0(3)
O2 Cd1 O3 C12 . 94.40(18)
O1 Cd1 O4 C12 . -55.7(2)
N1 Cd1 O4 C12 . 89.33(18)
N2 Cd1 O4 C12 . 160.94(18)
O3 Cd1 O4 C12 . -0.50(16)
O2 Cd1 O4 C12 . -111.62(18)
C5 N1 C1 C2 . 1.6(5)
Cd1 N1 C1 C2 . -178.2(3)
N1 C1 C2 C3 . 0.1(6)
C1 C2 C3 C4 . -1.1(6)
C2 C3 C4 C5 . 0.4(6)
C1 N1 C5 C4 . -2.4(4)
Cd1 N1 C5 C4 . 177.5(2)
C1 N1 C5 C6 . 177.9(3)
Cd1 N1 C5 C6 . -2.3(3)
C3 C4 C5 N1 . 1.4(5)
C3 C4 C5 C6 . -178.9(3)
C10 N2 C6 C7 . 0.8(5)
Cd1 N2 C6 C7 . -179.6(2)
C10 N2 C6 C5 . -178.5(3)
Cd1 N2 C6 C5 . 1.0(3)
N1 C5 C6 N2 . 0.8(4)
C4 C5 C6 N2 . -179.0(3)
N1 C5 C6 C7 . -178.5(3)
C4 C5 C6 C7 . 1.7(5)
N2 C6 C7 C8 . -0.4(5)
C5 C6 C7 C8 . 178.9(3)
C6 C7 C8 C9 . -0.2(6)
C7 C8 C9 C10 . 0.2(7)
C6 N2 C10 C9 . -0.8(6)
Cd1 N2 C10 C9 . 179.7(3)
C8 C9 C10 N2 . 0.2(7)
Cd1 O2 C11 O1 . -0.5(3)
Cd1 O2 C11 C17 3_576 178.0(2)
Cd1 O2 C11 C17A 3_576 -162.3(8)
Cd1 O1 C11 O2 . 0.5(3)
Cd1 O1 C11 C17 3_576 -177.9(3)
Cd1 O1 C11 C17A 3_576 168.9(4)
Cd1 O3 C12 O4 . -0.9(3)
Cd1 O3 C12 C13 . 178.7(3)
Cd1 O4 C12 O3 . 0.9(3)
Cd1 O4 C12 C13 . -178.7(2)
O3 C12 C13 C14 . 2.5(5)
O4 C12 C13 C14 . -177.9(3)
C12 C13 C14 C21 . -67.9(4)
C12 C13 C14 C15 . 115.3(3)
C21 C14 C15 C16 . -2.9(4)
C13 C14 C15 C16 . 174.2(3)
C14 C15 C16 C19 . 0.9(5)
C14 C15 C16 C17 . -178.6(3)
C14 C15 C16 C17A . -176.7(4)
C19 C16 C17 C18 . -126.6(4)
C15 C16 C17 C18 . 53.0(5)
C17A C16 C17 C18 . 49.1(8)
C19 C16 C17 C11 3_576 111.2(4)
C15 C16 C17 C11 3_576 -69.2(5)
C17A C16 C17 C11 3_576 -73.1(7)
C19 C16 C17A C18A . -34.7(15)
C15 C16 C17A C18A . 141.6(12)
C17 C16 C17A C18A . -41.6(13)
C19 C16 C17A C11 3_576 72.7(10)
C15 C16 C17A C11 3_576 -111.0(6)
C17 C16 C17A C11 3_576 65.8(6)
C15 C16 C19 C20 . 1.9(5)
C17 C16 C19 C20 . -178.5(3)
C17A C16 C19 C20 . 177.7(7)
C16 C19 C20 C21 . -2.7(5)
C15 C14 C21 C20 . 2.0(4)
C13 C14 C21 C20 . -174.9(3)
C15 C14 C21 S1 . -175.4(2)
C13 C14 C21 S1 . 7.6(4)
C19 C20 C21 C14 . 0.6(5)
C19 C20 C21 S1 . 178.1(2)
C22 S1 C21 C14 . -124.0(2)
C22 S1 C21 C20 . 58.5(3)
C21 S1 C22 C23 . -135.7(3)
C21 S1 C22 C27 . 47.8(3)
C27 C22 C23 C24 . -0.1(6)
S1 C22 C23 C24 . -176.7(3)
C22 C23 C24 C25 . -0.4(7)
C23 C24 C25 C26 . -0.2(8)
C24 C25 C26 C27 . 1.3(8)
C23 C22 C27 C26 . 1.2(6)
S1 C22 C27 C26 . 177.7(4)
C25 C26 C27 C22 . -1.8(8)
